data_4325788
loop_
_publ_author_name
'Xiao-Ping Zhou'
'Zhengtao Xu'
'Matthias Zeller'
'Allen D. Hunter'
'Stephen Sin-Yin Chui'
'Chi-Ming Che'

_publ_section_title
;
 Semirigid Aromatic Sulfone-Carboxylate Molecule for Dynamic Coordination
 Networks: Multiple Substitutions of the Ancillary Ligands
;
_journal_name_full 'Inorganic Chemistry'
_journal_page_first 7142
_journal_page_last 7149
_journal_paper_doi 10.1021/ic2007292
_journal_volume 50
_journal_year 2011
_chemical_formula_moiety 'C68 H52 Co3 N4 O28 S6, 2(C2 H3 N)'
_chemical_formula_sum 'C72 H58 Co3 N6 O28 S6'
_chemical_formula_weight 1824.45
_chemical_name_systematic
; 
 ? 
;
_space_group_IT_number 2
_symmetry_cell_setting triclinic
_symmetry_space_group_name_Hall '-P 1'
_symmetry_space_group_name_H-M 'P -1'
_atom_sites_solution_hydrogens geom
_atom_sites_solution_primary direct
_atom_sites_solution_secondary difmap
_audit_creation_method SHELXL-97
_cell_angle_alpha 106.693(2)
_cell_angle_beta 92.299(3)
_cell_angle_gamma 96.113(2)
_cell_formula_units_Z 1
_cell_length_a 8.8455(11)
_cell_length_b 13.1562(15)
_cell_length_c 17.782(2)
_cell_measurement_reflns_used 2797
_cell_measurement_temperature 100(2)
_cell_measurement_theta_max 31.2095
_cell_measurement_theta_min 2.3195
_cell_volume 1965.4(4)
_computing_cell_refinement 'Apex2 v2008.2-4 '
_computing_data_collection 'Apex2 v2008.2-4 (Bruker, 2008)'
_computing_data_reduction 'Apex2 v2008.2-4 '
_computing_molecular_graphics 'SHELXTL 6.14'
_computing_publication_material 'SHELXTL 6.14'
_computing_structure_refinement 'SHELXTL 6.14'
_computing_structure_solution 'SHELXTL 6.14 (Bruker, 2000-2003; Sheldrick, 2008)'
_diffrn_ambient_temperature 100(2)
_diffrn_measured_fraction_theta_full 0.992
_diffrn_measured_fraction_theta_max 0.900
_diffrn_measurement_device_type 'Bruker AXS SMART APEX CCD diffractometer'
_diffrn_measurement_method '\w scans'
_diffrn_radiation_monochromator graphite
_diffrn_radiation_source 'fine-focus sealed tube'
_diffrn_radiation_type MoK\a
_diffrn_radiation_wavelength 0.71073
_diffrn_reflns_av_R_equivalents 0.0254
_diffrn_reflns_av_sigmaI/netI 0.0446
_diffrn_reflns_limit_h_max 12
_diffrn_reflns_limit_h_min -12
_diffrn_reflns_limit_k_max 18
_diffrn_reflns_limit_k_min -19
_diffrn_reflns_limit_l_max 25
_diffrn_reflns_limit_l_min -25
_diffrn_reflns_number 23255
_diffrn_reflns_theta_full 28.00
_diffrn_reflns_theta_max 31.46
_diffrn_reflns_theta_min 1.20
_diffrn_standards_number 0
_exptl_absorpt_coefficient_mu 0.871
_exptl_absorpt_correction_T_max 0.839
_exptl_absorpt_correction_T_min 0.751
_exptl_absorpt_correction_type multi-scan
_exptl_absorpt_process_details 'Apex2 v2008.2-4 (Bruker, 2008)'
_exptl_crystal_colour pink
_exptl_crystal_density_diffrn 1.541
_exptl_crystal_description plate
_exptl_crystal_F_000 933
_exptl_crystal_size_max 0.40
_exptl_crystal_size_mid 0.35
_exptl_crystal_size_min 0.20
_refine_diff_density_max 1.586
_refine_diff_density_min -0.471
_refine_diff_density_rms 0.086
_refine_ls_extinction_method none
_refine_ls_goodness_of_fit_ref 1.030
_refine_ls_hydrogen_treatment mixed
_refine_ls_matrix_type full
_refine_ls_number_parameters 576
_refine_ls_number_reflns 11725
_refine_ls_number_restraints 202
_refine_ls_restrained_S_all 1.028
_refine_ls_R_factor_all 0.0743
_refine_ls_R_factor_gt 0.0482
_refine_ls_shift/su_max 0.001
_refine_ls_shift/su_mean 0.000
_refine_ls_structure_factor_coef Fsqd
_refine_ls_weighting_details 'calc w=1/[\s^2^(Fo^2^)+(0.0685P)^2^+1.4462P] where P=(Fo^2^+2Fc^2^)/3'
_refine_ls_weighting_scheme calc
_refine_ls_wR_factor_gt 0.1259
_refine_ls_wR_factor_ref 0.1422
_reflns_number_gt 8429
_reflns_number_total 11725
_reflns_threshold_expression I>2\s(I)
_cod_data_source_file ic2007292_si_002_4.cif
_cod_data_source_block CoTCPSB-CH3CN2
_cod_database_code 4325788

loop_
_symmetry_equiv_pos_as_xyz
'x, y, z'
'-x, -y, -z'

loop_
_atom_site_label
_atom_site_type_symbol
_atom_site_fract_x
_atom_site_fract_y
_atom_site_fract_z
_atom_site_U_iso_or_equiv
_atom_site_adp_type
_atom_site_occupancy
_atom_site_symmetry_multiplicity
_atom_site_calc_flag
_atom_site_refinement_flags
_atom_site_disorder_assembly
_atom_site_disorder_group
C1 C 0.5835(3) 0.34263(19) 0.85327(14) 0.0267(5) Uani 1 1 d . . .
C2 C 0.5183(3) 0.28907(17) 0.76999(13) 0.0212(4) Uani 1 1 d . . .
C3 C 0.5542(3) 0.18792(17) 0.73059(13) 0.0204(4) Uani 1 1 d . . .
H3 H 0.6211 0.1539 0.7559 0.024 Uiso 1 1 calc R . .
C4 C 0.4925(3) 0.13674(18) 0.65451(13) 0.0213(4) Uani 1 1 d . . .
H4 H 0.5168 0.0678 0.6270 0.026 Uiso 1 1 calc R . .
C5 C 0.3938(3) 0.18862(17) 0.61914(13) 0.0213(4) Uani 1 1 d . . .
C6 C 0.3575(3) 0.28924(18) 0.65760(14) 0.0267(5) Uani 1 1 d . . .
H6 H 0.2900 0.3232 0.6326 0.032 Uiso 1 1 calc R . .
C7 C 0.4216(3) 0.33953(19) 0.73325(14) 0.0274(5) Uani 1 1 d . . .
H7 H 0.3992 0.4092 0.7602 0.033 Uiso 1 1 calc R . .
C8 C 0.2004(3) 0.00900(18) 0.54828(14) 0.0231(5) Uani 1 1 d . . .
C9 C 0.2363(3) -0.09341(17) 0.51289(14) 0.0220(4) Uani 1 1 d . . .
H9 H 0.3038 -0.1062 0.4719 0.026 Uiso 1 1 calc R . .
C10 C 0.1706(3) -0.17660(17) 0.53926(14) 0.0216(4) Uani 1 1 d . . .
C11 C 0.0753(3) -0.15868(19) 0.60065(14) 0.0247(5) Uani 1 1 d . . .
H11 H 0.0341 -0.2157 0.6194 0.030 Uiso 1 1 calc R . .
C12 C 0.0415(3) -0.0553(2) 0.63391(15) 0.0268(5) Uani 1 1 d . . .
C13 C 0.1020(3) 0.02864(19) 0.60751(15) 0.0266(5) Uani 1 1 d . . .
H13 H 0.0760 0.0987 0.6299 0.032 Uiso 1 1 calc R . .
C14 C 0.0461(3) 0.0592(2) 0.79150(16) 0.0306(6) Uani 1 1 d . . .
C15 C 0.1660(3) 0.0195(2) 0.82089(17) 0.0356(6) Uani 1 1 d . . .
H15 H 0.1811 -0.0534 0.7999 0.043 Uiso 1 1 calc R . .
C16 C 0.2641(3) 0.0875(2) 0.88140(16) 0.0337(6) Uani 1 1 d . . .
H16 H 0.3462 0.0610 0.9028 0.040 Uiso 1 1 calc R . .
C17 C 0.2426(3) 0.1946(2) 0.91087(15) 0.0287(5) Uani 1 1 d . . .
C18 C 0.1222(4) 0.2329(2) 0.88006(17) 0.0370(6) Uani 1 1 d . . .
H18 H 0.1078 0.3061 0.9001 0.044 Uiso 1 1 calc R . .
C19 C 0.0224(3) 0.1652(2) 0.82022(17) 0.0364(6) Uani 1 1 d . . .
H19 H -0.0609 0.1912 0.7993 0.044 Uiso 1 1 calc R . .
C20 C 0.3503(3) 0.2686(2) 0.97653(15) 0.0322(6) Uani 1 1 d . . .
C21 C 0.1103(3) -0.36424(17) 0.40986(13) 0.0223(4) Uani 1 1 d . . .
C22 C 0.1560(3) -0.3425(2) 0.34175(16) 0.0333(6) Uani 1 1 d . . .
H22 H 0.2442 -0.2937 0.3434 0.040 Uiso 1 1 calc R . .
C23 C 0.0706(4) -0.3932(2) 0.27127(15) 0.0347(6) Uani 1 1 d . . .
H23 H 0.0991 -0.3779 0.2243 0.042 Uiso 1 1 calc R . .
C24 C -0.0559(3) -0.46592(18) 0.26893(14) 0.0256(5) Uani 1 1 d . . .
C25 C -0.0998(3) -0.48723(19) 0.33724(15) 0.0266(5) Uani 1 1 d . . .
H25 H -0.1864 -0.5375 0.3354 0.032 Uiso 1 1 calc R . .
C26 C -0.0173(3) -0.43525(18) 0.40845(14) 0.0232(5) Uani 1 1 d . . .
H26 H -0.0483 -0.4484 0.4557 0.028 Uiso 1 1 calc R . .
C27 C -0.1458(3) -0.5224(2) 0.19115(15) 0.0300(5) Uani 1 1 d . . .
Co1 Co 0.59623(5) 0.30763(3) 1.10286(2) 0.03534(11) Uani 1 1 d . . -1
O13 O 0.6642(2) 0.41163(14) 1.03324(10) 0.0326(4) Uani 1 1 d D . -1
H13A H 0.749(3) 0.447(3) 1.054(2) 0.049 Uiso 1 1 d D A -1
H13B H 0.681(4) 0.377(3) 0.9876(13) 0.049 Uiso 1 1 d D B -1
O14 O 0.4261(3) 0.38951(16) 1.16147(12) 0.0415(5) Uani 1 1 d D . -1
H14A H 0.439(5) 0.446(2) 1.149(2) 0.062 Uiso 1 1 d D C -1
H14B H 0.432(5) 0.399(3) 1.2090(11) 0.062 Uiso 1 1 d D D -1
C28 C 0.6841(9) 0.1005(6) 1.0037(4) 0.052(2) Uani 0.50 1 d PDU . -1
H28 H 0.5786 0.0865 0.9868 0.062 Uiso 0.50 1 calc PR . -1
C29 C 0.7736(9) 0.0184(5) 0.9810(4) 0.051(2) Uani 0.50 1 d PDU . -1
H29 H 0.7295 -0.0506 0.9497 0.062 Uiso 0.50 1 calc PR . -1
C30 C 0.9284(9) 0.0375(8) 1.0042(4) 0.0326(15) Uani 0.50 1 d PDU . -1
C31 C 0.9895(10) 0.1390(6) 1.0494(4) 0.0406(18) Uani 0.50 1 d PDU . -1
H31 H 1.0950 0.1547 1.0662 0.049 Uiso 0.50 1 calc PR . -1
C32 C 0.8909(10) 0.2185(6) 1.0700(4) 0.040(2) Uani 0.50 1 d PDU . -1
H32 H 0.9323 0.2886 1.1003 0.048 Uiso 0.50 1 calc PR . -1
N1 N 0.7402(11) 0.1992(8) 1.0485(5) 0.0349(15) Uani 0.50 1 d PDU . -1
C28B C 1.2524(8) -0.1259(5) 1.0111(4) 0.0355(15) Uani 0.50 1 d PDU . -1
H28B H 1.3424 -0.1219 1.0433 0.043 Uiso 0.50 1 calc PR . -1
C29B C 1.1587(7) -0.0465(5) 1.0327(4) 0.0331(13) Uani 0.50 1 d PDU . -1
H29B H 1.1858 0.0113 1.0791 0.040 Uiso 0.50 1 calc PR . -1
C30B C 1.0240(9) -0.0501(7) 0.9870(5) 0.0326(15) Uani 0.50 1 d PDU . -1
C31B C 0.9940(10) -0.1378(6) 0.9210(4) 0.049(2) Uani 0.50 1 d PDU . -1
H31B H 0.9037 -0.1457 0.8881 0.059 Uiso 0.50 1 calc PR . -1
C32B C 1.0928(11) -0.2140(7) 0.9022(5) 0.050(3) Uani 0.50 1 d PDU . -1
H32B H 1.0684 -0.2727 0.8561 0.060 Uiso 0.50 1 calc PR . -1
N1B N 1.2186(11) -0.2093(8) 0.9450(5) 0.0349(15) Uani 0.50 1 d PDU . -1
Co2 Co 0.5000 0.5000 1.0000 0.02768(12) Uani 1 2 d S . .
O1 O 0.5467(2) 0.43558(14) 0.88477(10) 0.0318(4) Uani 1 1 d . . .
O2 O 0.6640(2) 0.29373(15) 0.88581(11) 0.0375(5) Uani 1 1 d . . .
O3 O 0.1920(2) 0.18535(14) 0.50845(12) 0.0370(5) Uani 1 1 d . . .
O4 O 0.4077(2) 0.08007(13) 0.47001(10) 0.0280(4) Uani 1 1 d . . .
O5 O -0.1923(2) 0.03089(18) 0.69479(14) 0.0477(6) Uani 1 1 d . . .
O6 O -0.1192(2) -0.12642(17) 0.73103(13) 0.0443(5) Uani 1 1 d . . .
O7 O 0.4352(3) 0.22585(15) 1.01379(11) 0.0406(5) Uani 1 1 d . . .
O8 O 0.3445(2) 0.36687(14) 0.98848(11) 0.0346(4) Uani 1 1 d . . .
O9 O 0.3789(2) -0.29357(13) 0.47946(11) 0.0297(4) Uani 1 1 d . . .
O10 O 0.1825(2) -0.36570(13) 0.55257(10) 0.0274(4) Uani 1 1 d . . .
O11 O -0.1134(3) -0.49056(17) 0.13370(11) 0.0401(5) Uani 1 1 d . . .
O12 O -0.2472(2) -0.59821(15) 0.19182(10) 0.0340(4) Uani 1 1 d . . .
S1 S 0.30070(7) 0.12022(4) 0.52609(3) 0.02437(13) Uani 1 1 d . . .
S2 S 0.22320(7) -0.30657(4) 0.49845(3) 0.02179(12) Uani 1 1 d . . .
S3 S -0.07693(7) -0.02785(6) 0.71375(4) 0.03492(17) Uani 1 1 d . . .
N2 N 0.5465(4) 0.20530(19) 1.17815(16) 0.0460(7) Uani 1 1 d . . .
C33 C 0.5317(3) 0.1760(2) 1.23195(18) 0.0384(7) Uani 1 1 d . . .
C34 C 0.5150(4) 0.1393(3) 1.3011(2) 0.0500(9) Uani 1 1 d . . .
H34A H 0.4111 0.1040 1.2995 0.075 Uiso 1 1 calc R . .
H34B H 0.5346 0.2006 1.3486 0.075 Uiso 1 1 calc R . .
H34C H 0.5881 0.0886 1.3020 0.075 Uiso 1 1 calc R . .
C35 C 0.3913(5) 0.4129(3) 0.3831(2) 0.0546(9) Uani 1 1 d . . .
N3 N 0.4453(6) 0.4276(3) 0.3304(2) 0.0860(13) Uani 1 1 d . . .
C36 C 0.3279(6) 0.3934(4) 0.4520(3) 0.0754(13) Uani 1 1 d . . .
H36A H 0.3988 0.3583 0.4768 0.113 Uiso 1 1 calc R . .
H36B H 0.2305 0.3472 0.4365 0.113 Uiso 1 1 calc R . .
H36C H 0.3113 0.4616 0.4894 0.113 Uiso 1 1 calc R . .

loop_
_atom_site_aniso_label
_atom_site_aniso_U_11
_atom_site_aniso_U_22
_atom_site_aniso_U_33
_atom_site_aniso_U_23
_atom_site_aniso_U_13
_atom_site_aniso_U_12
C1 0.0392(14) 0.0198(11) 0.0169(10) -0.0009(8) -0.0020(9) 0.0036(10)
C2 0.0268(11) 0.0161(10) 0.0174(10) 0.0005(8) -0.0003(8) 0.0015(8)
C3 0.0232(11) 0.0188(10) 0.0182(10) 0.0033(8) 0.0005(8) 0.0047(8)
C4 0.0266(11) 0.0152(10) 0.0195(10) 0.0009(8) -0.0015(8) 0.0037(8)
C5 0.0293(11) 0.0145(9) 0.0169(10) 0.0003(8) -0.0044(8) 0.0027(8)
C6 0.0382(13) 0.0167(10) 0.0222(11) 0.0004(9) -0.0065(10) 0.0088(9)
C7 0.0380(13) 0.0156(10) 0.0238(12) -0.0023(9) -0.0044(10) 0.0068(9)
C8 0.0259(11) 0.0160(10) 0.0227(11) 0.0000(8) -0.0086(9) 0.0015(8)
C9 0.0249(11) 0.0158(10) 0.0209(11) -0.0006(8) -0.0056(9) 0.0023(8)
C10 0.0230(11) 0.0150(10) 0.0216(11) -0.0012(8) -0.0069(8) 0.0008(8)
C11 0.0228(11) 0.0206(11) 0.0238(11) -0.0018(9) -0.0052(9) -0.0021(9)
C12 0.0194(11) 0.0254(12) 0.0264(12) -0.0052(9) -0.0038(9) 0.0000(9)
C13 0.0245(11) 0.0190(11) 0.0283(12) -0.0048(9) -0.0089(9) 0.0039(9)
C14 0.0266(12) 0.0265(12) 0.0294(13) -0.0056(10) 0.0060(10) -0.0008(10)
C15 0.0346(14) 0.0232(12) 0.0375(15) -0.0086(11) 0.0027(11) 0.0023(10)
C16 0.0356(14) 0.0247(12) 0.0325(14) -0.0036(10) 0.0005(11) 0.0022(10)
C17 0.0389(14) 0.0206(11) 0.0218(11) 0.0006(9) 0.0021(10) -0.0021(10)
C18 0.0527(17) 0.0209(12) 0.0312(14) -0.0017(10) -0.0020(12) 0.0047(12)
C19 0.0415(15) 0.0278(13) 0.0339(14) -0.0006(11) -0.0026(12) 0.0060(11)
C20 0.0508(16) 0.0217(12) 0.0189(11) -0.0001(9) -0.0012(11) -0.0004(11)
C21 0.0311(12) 0.0145(10) 0.0182(10) 0.0003(8) -0.0013(9) 0.0033(9)
C22 0.0423(15) 0.0270(13) 0.0272(13) 0.0059(10) 0.0021(11) -0.0048(11)
C23 0.0516(17) 0.0319(14) 0.0195(12) 0.0074(10) 0.0015(11) 0.0007(12)
C24 0.0393(14) 0.0150(10) 0.0195(11) -0.0003(8) -0.0053(9) 0.0077(9)
C25 0.0332(13) 0.0174(10) 0.0263(12) 0.0037(9) -0.0057(10) 0.0006(9)
C26 0.0296(12) 0.0184(10) 0.0200(11) 0.0047(8) -0.0035(9) 0.0004(9)
C27 0.0452(15) 0.0209(11) 0.0206(11) -0.0001(9) -0.0066(10) 0.0100(11)
Co1 0.0637(3) 0.01669(16) 0.02184(18) 0.00123(13) -0.01134(16) 0.00598(16)
O13 0.0555(13) 0.0199(9) 0.0175(8) -0.0016(7) -0.0104(8) 0.0080(8)
O14 0.0673(15) 0.0288(10) 0.0287(10) 0.0096(8) -0.0012(10) 0.0060(10)
C28 0.066(5) 0.035(4) 0.049(4) 0.002(3) -0.022(4) 0.019(4)
C29 0.072(5) 0.030(3) 0.045(4) -0.001(3) -0.021(4) 0.015(3)
C30 0.049(4) 0.024(2) 0.027(2) 0.0094(17) -0.003(3) 0.011(3)
C31 0.056(4) 0.028(3) 0.041(4) 0.013(3) 0.016(3) 0.007(3)
C32 0.060(5) 0.018(3) 0.040(4) 0.004(3) 0.014(4) 0.004(3)
N1 0.053(5) 0.0204(18) 0.0281(16) 0.0033(14) -0.012(2) 0.008(2)
C28B 0.046(4) 0.035(3) 0.022(3) 0.002(2) -0.002(3) 0.008(3)
C29B 0.047(4) 0.025(3) 0.022(3) -0.002(2) 0.001(2) 0.008(3)
C30B 0.049(4) 0.024(2) 0.027(2) 0.0094(17) -0.003(3) 0.011(3)
C31B 0.078(5) 0.028(3) 0.036(4) 0.000(3) -0.019(4) 0.023(3)
C32B 0.076(5) 0.030(3) 0.041(4) 0.003(3) -0.026(4) 0.018(3)
N1B 0.053(5) 0.0204(18) 0.0281(16) 0.0033(14) -0.012(2) 0.008(2)
Co2 0.0512(3) 0.0134(2) 0.0144(2) -0.00185(16) -0.00660(19) 0.00617(19)
O1 0.0557(12) 0.0174(8) 0.0176(8) -0.0024(6) -0.0045(8) 0.0073(8)
O2 0.0552(12) 0.0296(10) 0.0214(9) -0.0044(7) -0.0123(8) 0.0164(9)
O3 0.0499(12) 0.0194(8) 0.0363(10) 0.0021(7) -0.0231(9) 0.0074(8)
O4 0.0455(10) 0.0172(8) 0.0174(8) 0.0012(6) -0.0048(7) -0.0004(7)
O5 0.0251(10) 0.0471(13) 0.0528(13) -0.0150(10) -0.0024(9) 0.0088(9)
O6 0.0360(11) 0.0371(11) 0.0446(12) -0.0077(9) 0.0123(9) -0.0112(9)
O7 0.0684(14) 0.0206(9) 0.0275(10) 0.0024(7) -0.0147(9) 0.0018(9)
O8 0.0526(12) 0.0192(8) 0.0269(9) 0.0006(7) -0.0058(8) 0.0020(8)
O9 0.0274(9) 0.0182(8) 0.0388(10) 0.0009(7) 0.0011(8) 0.0030(7)
O10 0.0381(10) 0.0198(8) 0.0226(8) 0.0057(7) -0.0063(7) 0.0001(7)
O11 0.0585(13) 0.0370(11) 0.0219(9) 0.0073(8) -0.0070(9) 0.0010(10)
O12 0.0515(12) 0.0241(9) 0.0214(9) 0.0017(7) -0.0103(8) 0.0020(8)
S1 0.0356(3) 0.0131(2) 0.0203(3) 0.0002(2) -0.0108(2) 0.0030(2)
S2 0.0263(3) 0.0137(2) 0.0219(3) 0.0013(2) -0.0031(2) 0.0005(2)
S3 0.0215(3) 0.0317(3) 0.0376(4) -0.0102(3) 0.0029(3) -0.0018(2)
N2 0.0727(19) 0.0243(12) 0.0390(14) 0.0091(10) -0.0112(13) 0.0031(12)
C33 0.0409(16) 0.0302(14) 0.0431(17) 0.0139(12) -0.0126(13) -0.0028(12)
C34 0.0380(16) 0.063(2) 0.057(2) 0.0361(18) -0.0088(15) -0.0068(15)
C35 0.079(3) 0.0461(19) 0.044(2) 0.0163(16) 0.0043(18) 0.0228(18)
N3 0.156(4) 0.064(2) 0.0442(19) 0.0215(17) 0.019(2) 0.023(2)
C36 0.081(3) 0.071(3) 0.097(4) 0.047(3) 0.038(3) 0.032(2)

loop_
_atom_type_symbol
_atom_type_description
_atom_type_scat_dispersion_real
_atom_type_scat_dispersion_imag
_atom_type_scat_source
C C 0.0033 0.0016 'International Tables Vol C Tables 4.2.6.8 and 6.1.1.4'
H H 0.0000 0.0000 'International Tables Vol C Tables 4.2.6.8 and 6.1.1.4'
N N 0.0061 0.0033 'International Tables Vol C Tables 4.2.6.8 and 6.1.1.4'
O O 0.0106 0.0060 'International Tables Vol C Tables 4.2.6.8 and 6.1.1.4'
S S 0.1246 0.1234 'International Tables Vol C Tables 4.2.6.8 and 6.1.1.4'
Co Co 0.3494 0.9721 'International Tables Vol C Tables 4.2.6.8 and 6.1.1.4'

loop_
_geom_angle_atom_site_label_1
_geom_angle_atom_site_label_2
_geom_angle_atom_site_label_3
_geom_angle
_geom_angle_site_symmetry_1
_geom_angle_site_symmetry_3
O2 C1 O1 125.6(2) . .
O2 C1 C2 118.9(2) . .
O1 C1 C2 115.5(2) . .
C7 C2 C3 120.3(2) . .
C7 C2 C1 120.3(2) . .
C3 C2 C1 119.4(2) . .
C4 C3 C2 120.1(2) . .
C4 C3 H3 120.0 . .
C2 C3 H3 120.0 . .
C3 C4 C5 118.6(2) . .
C3 C4 H4 120.7 . .
C5 C4 H4 120.7 . .
C6 C5 C4 121.9(2) . .
C6 C5 S1 118.59(18) . .
C4 C5 S1 119.30(16) . .
C5 C6 C7 118.6(2) . .
C5 C6 H6 120.7 . .
C7 C6 H6 120.7 . .
C6 C7 C2 120.5(2) . .
C6 C7 H7 119.7 . .
C2 C7 H7 119.7 . .
C13 C8 C9 121.5(2) . .
C13 C8 S1 118.31(17) . .
C9 C8 S1 119.67(19) . .
C8 C9 C10 118.1(2) . .
C8 C9 H9 120.9 . .
C10 C9 H9 120.9 . .
C11 C10 C9 121.6(2) . .
C11 C10 S2 119.47(18) . .
C9 C10 S2 118.70(18) . .
C10 C11 C12 118.3(2) . .
C10 C11 H11 120.8 . .
C12 C11 H11 120.8 . .
C13 C12 C11 121.3(2) . .
C13 C12 S3 118.64(18) . .
C11 C12 S3 120.0(2) . .
C8 C13 C12 119.0(2) . .
C8 C13 H13 120.5 . .
C12 C13 H13 120.5 . .
C15 C14 C19 121.7(2) . .
C15 C14 S3 118.6(2) . .
C19 C14 S3 119.7(2) . .
C14 C15 C16 119.0(2) . .
C14 C15 H15 120.5 . .
C16 C15 H15 120.5 . .
C15 C16 C17 120.1(3) . .
C15 C16 H16 120.0 . .
C17 C16 H16 120.0 . .
C18 C17 C16 119.9(2) . .
C18 C17 C20 120.2(2) . .
C16 C17 C20 119.9(3) . .
C17 C18 C19 120.4(3) . .
C17 C18 H18 119.8 . .
C19 C18 H18 119.8 . .
C14 C19 C18 118.8(3) . .
C14 C19 H19 120.6 . .
C18 C19 H19 120.6 . .
O8 C20 O7 126.8(2) . .
O8 C20 C17 116.1(2) . .
O7 C20 C17 117.1(2) . .
C26 C21 C22 121.3(2) . .
C26 C21 S2 119.25(18) . .
C22 C21 S2 119.33(19) . .
C23 C22 C21 118.8(2) . .
C23 C22 H22 120.6 . .
C21 C22 H22 120.6 . .
C24 C23 C22 120.4(2) . .
C24 C23 H23 119.8 . .
C22 C23 H23 119.8 . .
C23 C24 C25 120.2(2) . .
C23 C24 C27 119.6(2) . .
C25 C24 C27 120.1(2) . .
C24 C25 C26 120.0(2) . .
C24 C25 H25 120.0 . .
C26 C25 H25 120.0 . .
C21 C26 C25 119.2(2) . .
C21 C26 H26 120.4 . .
C25 C26 H26 120.4 . .
O11 C27 O12 126.8(2) . .
O11 C27 C24 117.3(2) . .
O12 C27 C24 115.8(2) . .
O7 Co1 N1 86.5(2) . .
O7 Co1 O12 175.25(8) . 1_666
N1 Co1 O12 97.0(2) . 1_666
O7 Co1 O14 88.65(9) . .
N1 Co1 O14 168.3(2) . .
O12 Co1 O14 88.46(9) 1_666 .
O7 Co1 O13 88.50(8) . .
N1 Co1 O13 91.6(2) . .
O12 Co1 O13 88.22(7) 1_666 .
O14 Co1 O13 98.96(8) . .
O7 Co1 N2 95.78(9) . .
N1 Co1 N2 86.6(2) . .
O12 Co1 N2 87.63(9) 1_666 .
O14 Co1 N2 83.30(10) . .
O13 Co1 N2 175.22(10) . .
Co2 O13 Co1 118.47(10) . .
Co2 O13 H13A 116(3) . .
Co1 O13 H13A 108(3) . .
Co2 O13 H13B 97(3) . .
Co1 O13 H13B 111(3) . .
H13A O13 H13B 105(3) . .
Co1 O14 H14A 101(3) . .
Co1 O14 H14B 114(3) . .
H14A O14 H14B 113(3) . .
N1 C28 C29 122.6(8) . .
N1 C28 H28 118.7 . .
C29 C28 H28 118.7 . .
C28 C29 C30 119.6(7) . .
C28 C29 H29 120.2 . .
C30 C29 H29 120.2 . .
C31 C30 C29 118.9(8) . .
C31 C30 C30B 120.0(7) . .
C29 C30 C30B 120.9(6) . .
C30 C31 C32 118.1(8) . .
C30 C31 H31 120.9 . .
C32 C31 H31 120.9 . .
N1 C32 C31 122.8(8) . .
N1 C32 H32 118.6 . .
C31 C32 H32 118.6 . .
C28 N1 C32 117.9(9) . .
C28 N1 Co1 120.8(7) . .
C32 N1 Co1 119.9(6) . .
N1B C28B C29B 121.4(7) . .
N1B C28B H28B 119.3 . .
C29B C28B H28B 119.3 . .
C28B C29B C30B 120.9(6) . .
C28B C29B H29B 119.5 . .
C30B C29B H29B 119.5 . .
C31B C30B C29B 115.2(8) . .
C31B C30B C30 122.2(6) . .
C29B C30B C30 122.4(6) . .
C32B C31B C30B 121.2(8) . .
C32B C31B H31B 119.4 . .
C30B C31B H31B 119.4 . .
N1B C32B C31B 123.1(8) . .
N1B C32B H32B 118.5 . .
C31B C32B H32B 118.5 . .
C32B N1B C28B 118.2(9) . .
O1 Co2 O1 180.000(1) 2_667 .
O1 Co2 O8 88.66(8) 2_667 2_667
O1 Co2 O8 91.34(8) . 2_667
O1 Co2 O8 91.34(8) 2_667 .
O1 Co2 O8 88.66(8) . .
O8 Co2 O8 180.0 2_667 .
O1 Co2 O13 88.35(7) 2_667 2_667
O1 Co2 O13 91.65(7) . 2_667
O8 Co2 O13 86.18(8) 2_667 2_667
O8 Co2 O13 93.82(8) . 2_667
O1 Co2 O13 91.65(7) 2_667 .
O1 Co2 O13 88.35(7) . .
O8 Co2 O13 93.82(8) 2_667 .
O8 Co2 O13 86.18(8) . .
O13 Co2 O13 179.999(1) 2_667 .
C1 O1 Co2 127.15(16) . .
C20 O7 Co1 124.97(17) . .
C20 O8 Co2 136.0(2) . .
C27 O12 Co1 129.88(17) . 1_444
O4 S1 O3 119.71(12) . .
O4 S1 C5 111.19(11) . .
O3 S1 C5 107.84(11) . .
O4 S1 C8 107.64(11) . .
O3 S1 C8 108.67(12) . .
C5 S1 C8 99.96(11) . .
O10 S2 O9 119.50(11) . .
O10 S2 C21 108.63(11) . .
O9 S2 C21 107.71(12) . .
O10 S2 C10 106.41(11) . .
O9 S2 C10 107.15(11) . .
C21 S2 C10 106.80(11) . .
O5 S3 O6 119.90(14) . .
O5 S3 C14 108.06(13) . .
O6 S3 C14 109.67(14) . .
O5 S3 C12 107.40(14) . .
O6 S3 C12 107.42(12) . .
C14 S3 C12 103.08(12) . .
C33 N2 Co1 162.4(2) . .
N2 C33 C34 179.1(3) . .
C33 C34 H34A 109.5 . .
C33 C34 H34B 109.5 . .
H34A C34 H34B 109.5 . .
C33 C34 H34C 109.5 . .
H34A C34 H34C 109.5 . .
H34B C34 H34C 109.5 . .
N3 C35 C36 177.7(5) . .
C35 C36 H36A 109.5 . .
C35 C36 H36B 109.5 . .
H36A C36 H36B 109.5 . .
C35 C36 H36C 109.5 . .
H36A C36 H36C 109.5 . .
H36B C36 H36C 109.5 . .

loop_
_geom_bond_atom_site_label_1
_geom_bond_atom_site_label_2
_geom_bond_distance
_geom_bond_site_symmetry_2
C1 O2 1.238(3) .
C1 O1 1.273(3) .
C1 C2 1.506(3) .
C2 C7 1.387(3) .
C2 C3 1.391(3) .
C3 C4 1.386(3) .
C3 H3 0.9500 .
C4 C5 1.398(3) .
C4 H4 0.9500 .
C5 C6 1.383(3) .
C5 S1 1.762(2) .
C6 C7 1.384(3) .
C6 H6 0.9500 .
C7 H7 0.9500 .
C8 C13 1.378(4) .
C8 C9 1.390(3) .
C8 S1 1.779(2) .
C9 C10 1.392(3) .
C9 H9 0.9500 .
C10 C11 1.388(3) .
C10 S2 1.775(2) .
C11 C12 1.389(3) .
C11 H11 0.9500 .
C12 C13 1.385(4) .
C12 S3 1.774(3) .
C13 H13 0.9500 .
C14 C15 1.379(4) .
C14 C19 1.383(4) .
C14 S3 1.764(3) .
C15 C16 1.385(4) .
C15 H15 0.9500 .
C16 C17 1.393(4) .
C16 H16 0.9500 .
C17 C18 1.383(4) .
C17 C20 1.509(4) .
C18 C19 1.384(4) .
C18 H18 0.9500 .
C19 H19 0.9500 .
C20 O8 1.256(3) .
C20 O7 1.258(3) .
C21 C26 1.381(3) .
C21 C22 1.388(4) .
C21 S2 1.755(2) .
C22 C23 1.387(4) .
C22 H22 0.9500 .
C23 C24 1.383(4) .
C23 H23 0.9500 .
C24 C25 1.384(4) .
C24 C27 1.514(3) .
C25 C26 1.388(3) .
C25 H25 0.9500 .
C26 H26 0.9500 .
C27 O11 1.243(3) .
C27 O12 1.272(3) .
Co1 O7 2.051(2) .
Co1 N1 2.070(11) .
Co1 O12 2.0710(18) 1_666
Co1 O14 2.083(2) .
Co1 O13 2.150(2) .
Co1 N2 2.181(3) .
O13 Co2 2.1207(19) .
O13 H13A 0.848(18) .
O13 H13B 0.838(18) .
O14 H14A 0.831(18) .
O14 H14B 0.817(17) .
C28 N1 1.343(10) .
C28 C29 1.384(9) .
C28 H28 0.9500 .
C29 C30 1.389(10) .
C29 H29 0.9500 .
C30 C31 1.385(10) .
C30 C30B 1.470(6) .
C31 C32 1.410(9) .
C31 H31 0.9500 .
C32 N1 1.348(9) .
C32 H32 0.9500 .
C28B N1B 1.356(9) .
C28B C29B 1.379(8) .
C28B H28B 0.9500 .
C29B C30B 1.405(9) .
C29B H29B 0.9500 .
C30B C31B 1.382(10) .
C31B C32B 1.378(10) .
C31B H31B 0.9500 .
C32B N1B 1.308(10) .
C32B H32B 0.9500 .
Co2 O1 2.0572(17) 2_667
Co2 O1 2.0572(17) .
Co2 O8 2.064(2) 2_667
Co2 O8 2.064(2) .
Co2 O13 2.1206(19) 2_667
O3 S1 1.4365(19) .
O4 S1 1.431(2) .
O5 S3 1.429(2) .
O6 S3 1.432(2) .
O9 S2 1.4353(19) .
O10 S2 1.4350(18) .
O12 Co1 2.0710(18) 1_444
N2 C33 1.137(4) .
C33 C34 1.451(4) .
C34 H34A 0.9800 .
C34 H34B 0.9800 .
C34 H34C 0.9800 .
C35 N3 1.124(5) .
C35 C36 1.444(6) .
C36 H36A 0.9800 .
C36 H36B 0.9800 .
C36 H36C 0.9800 .

loop_
_geom_hbond_atom_site_label_D
_geom_hbond_atom_site_label_H
_geom_hbond_atom_site_label_A
_geom_hbond_distance_DH
_geom_hbond_distance_HA
_geom_hbond_distance_DA
_geom_hbond_angle_DHA
_geom_hbond_site_symmetry_A
O14 H14A O1 0.831(18) 1.820(18) 2.648(3) 175(4) 2_667
O13 H13B O2 0.838(18) 1.82(2) 2.635(2) 165(4) .
O13 H13A O11 0.848(18) 1.78(2) 2.564(3) 154(4) 1_666

loop_
_geom_torsion_atom_site_label_1
_geom_torsion_atom_site_label_2
_geom_torsion_atom_site_label_3
_geom_torsion_atom_site_label_4
_geom_torsion
_geom_torsion_site_symmetry_1
_geom_torsion_site_symmetry_4
O2 C1 C2 C7 176.8(3) . .
O1 C1 C2 C7 -1.7(4) . .
O2 C1 C2 C3 -2.3(4) . .
O1 C1 C2 C3 179.2(2) . .
C7 C2 C3 C4 -0.4(4) . .
C1 C2 C3 C4 178.7(2) . .
C2 C3 C4 C5 -0.4(3) . .
C3 C4 C5 C6 0.5(4) . .
C3 C4 C5 S1 -174.26(18) . .
C4 C5 C6 C7 0.2(4) . .
S1 C5 C6 C7 175.0(2) . .
C5 C6 C7 C2 -1.0(4) . .
C3 C2 C7 C6 1.2(4) . .
C1 C2 C7 C6 -177.9(2) . .
C13 C8 C9 C10 -0.4(3) . .
S1 C8 C9 C10 171.55(17) . .
C8 C9 C10 C11 -1.9(3) . .
C8 C9 C10 S2 -176.63(17) . .
C9 C10 C11 C12 2.4(3) . .
S2 C10 C11 C12 177.11(18) . .
C10 C11 C12 C13 -0.6(3) . .
C10 C11 C12 S3 -178.79(17) . .
C9 C8 C13 C12 2.1(3) . .
S1 C8 C13 C12 -169.99(18) . .
C11 C12 C13 C8 -1.5(3) . .
S3 C12 C13 C8 176.64(18) . .
C19 C14 C15 C16 0.8(4) . .
S3 C14 C15 C16 179.3(2) . .
C14 C15 C16 C17 -1.0(4) . .
C15 C16 C17 C18 0.6(4) . .
C15 C16 C17 C20 -179.7(3) . .
C16 C17 C18 C19 0.2(4) . .
C20 C17 C18 C19 -179.5(3) . .
C15 C14 C19 C18 0.0(5) . .
S3 C14 C19 C18 -178.6(2) . .
C17 C18 C19 C14 -0.5(5) . .
C18 C17 C20 O8 -15.0(4) . .
C16 C17 C20 O8 165.2(3) . .
C18 C17 C20 O7 164.5(3) . .
C16 C17 C20 O7 -15.2(4) . .
C26 C21 C22 C23 0.2(4) . .
S2 C21 C22 C23 176.4(2) . .
C21 C22 C23 C24 -1.4(4) . .
C22 C23 C24 C25 1.1(4) . .
C22 C23 C24 C27 -178.7(2) . .
C23 C24 C25 C26 0.3(4) . .
C27 C24 C25 C26 -179.9(2) . .
C22 C21 C26 C25 1.2(4) . .
S2 C21 C26 C25 -174.98(18) . .
C24 C25 C26 C21 -1.4(4) . .
C23 C24 C27 O11 -9.1(4) . .
C25 C24 C27 O11 171.1(2) . .
C23 C24 C27 O12 170.7(2) . .
C25 C24 C27 O12 -9.1(3) . .
O7 Co1 O13 Co2 59.68(10) . .
N1 Co1 O13 Co2 146.1(2) . .
O12 Co1 O13 Co2 -116.89(10) 1_666 .
O14 Co1 O13 Co2 -28.73(11) . .
N1 C28 C29 C30 -0.7(3) . .
C28 C29 C30 C31 -0.3(3) . .
C28 C29 C30 C30B 174.6(4) . .
C29 C30 C31 C32 0.2(5) . .
C30B C30 C31 C32 -174.8(5) . .
C30 C31 C32 N1 1.0(8) . .
C29 C28 N1 C32 1.8(6) . .
C29 C28 N1 Co1 -165.0(5) . .
C31 C32 N1 C28 -2.0(8) . .
C31 C32 N1 Co1 165.0(5) . .
O7 Co1 N1 C28 -26.5(5) . .
O12 Co1 N1 C28 156.7(5) 1_666 .
O14 Co1 N1 C28 39.3(15) . .
O13 Co1 N1 C28 -114.9(5) . .
N2 Co1 N1 C28 69.5(5) . .
O7 Co1 N1 C32 166.9(5) . .
O12 Co1 N1 C32 -9.9(6) 1_666 .
O14 Co1 N1 C32 -127.3(10) . .
O13 Co1 N1 C32 78.5(5) . .
N2 Co1 N1 C32 -97.1(5) . .
N1B C28B C29B C30B 0.6(3) . .
C28B C29B C30B C31B 0.5(3) . .
C28B C29B C30B C30 -174.5(5) . .
C31 C30 C30B C31B -154.3(6) . .
C29 C30 C30B C31B 30.9(6) . .
C31 C30 C30B C29B 20.4(6) . .
C29 C30 C30B C29B -154.5(4) . .
C29B C30B C31B C32B -1.1(6) . .
C30 C30B C31B C32B 173.9(6) . .
C30B C31B C32B N1B 0.6(8) . .
C31B C32B N1B C28B 0.5(8) . .
C29B C28B N1B C32B -1.1(6) . .
Co1 O13 Co2 O1 54.56(10) . 2_667
Co1 O13 Co2 O1 -125.44(10) . .
Co1 O13 Co2 O8 143.33(9) . 2_667
Co1 O13 Co2 O8 -36.67(9) . .
O2 C1 O1 Co2 -35.9(4) . .
C2 C1 O1 Co2 142.53(18) . .
O8 Co2 O1 C1 127.4(2) 2_667 .
O8 Co2 O1 C1 -52.6(2) . .
O13 Co2 O1 C1 -146.4(2) 2_667 .
O13 Co2 O1 C1 33.6(2) . .
O8 C20 O7 Co1 -2.7(4) . .
C17 C20 O7 Co1 177.85(18) . .
N1 Co1 O7 C20 -135.2(3) . .
O14 Co1 O7 C20 55.5(2) . .
O13 Co1 O7 C20 -43.5(2) . .
N2 Co1 O7 C20 138.7(2) . .
O7 C20 O8 Co2 51.2(4) . .
C17 C20 O8 Co2 -129.3(2) . .
O1 Co2 O8 C20 -115.3(3) 2_667 .
O1 Co2 O8 C20 64.7(3) . .
O13 Co2 O8 C20 156.3(2) 2_667 .
O13 Co2 O8 C20 -23.7(2) . .
O11 C27 O12 Co1 -3.6(4) . 1_444
C24 C27 O12 Co1 176.56(16) . 1_444
C6 C5 S1 O4 130.4(2) . .
C4 C5 S1 O4 -54.6(2) . .
C6 C5 S1 O3 -2.7(2) . .
C4 C5 S1 O3 172.3(2) . .
C6 C5 S1 C8 -116.1(2) . .
C4 C5 S1 C8 58.9(2) . .
C13 C8 S1 O4 173.20(18) . .
C9 C8 S1 O4 1.0(2) . .
C13 C8 S1 O3 -55.8(2) . .
C9 C8 S1 O3 132.00(19) . .
C13 C8 S1 C5 57.0(2) . .
C9 C8 S1 C5 -115.19(19) . .
C26 C21 S2 O10 14.7(2) . .
C22 C21 S2 O10 -161.5(2) . .
C26 C21 S2 O9 145.46(19) . .
C22 C21 S2 O9 -30.8(2) . .
C26 C21 S2 C10 -99.7(2) . .
C22 C21 S2 C10 84.1(2) . .
C11 C10 S2 O10 -14.0(2) . .
C9 C10 S2 O10 160.87(18) . .
C11 C10 S2 O9 -142.94(19) . .
C9 C10 S2 O9 32.0(2) . .
C11 C10 S2 C21 101.9(2) . .
C9 C10 S2 C21 -83.2(2) . .
C15 C14 S3 O5 179.0(2) . .
C19 C14 S3 O5 -2.4(3) . .
C15 C14 S3 O6 46.7(3) . .
C19 C14 S3 O6 -134.7(2) . .
C15 C14 S3 C12 -67.5(3) . .
C19 C14 S3 C12 111.1(2) . .
C13 C12 S3 O5 51.8(2) . .
C11 C12 S3 O5 -130.0(2) . .
C13 C12 S3 O6 -177.92(19) . .
C11 C12 S3 O6 0.3(2) . .
C13 C12 S3 C14 -62.1(2) . .
C11 C12 S3 C14 116.1(2) . .
O7 Co1 N2 C33 -148.3(9) . .
N1 Co1 N2 C33 125.6(10) . .
O12 Co1 N2 C33 28.4(9) 1_666 .
O14 Co1 N2 C33 -60.3(9) . .
